data_7102557
loop_
_publ_author_name
'Zhang, Zhi-Qin'
'Njus, Jeffrey M'
'Sandman, Daniel J'
'Guo, Chengyun'
'Foxman, Bruce M'
'Erk, Peter'
'van Gelder, Richard'

_publ_section_title
;
 Diiminoisoindoline: tautomerism, conformations, and polymorphism.
;
_journal_issue 7
_journal_name_full 'Chemical communications (Cambridge, England)'
_journal_page_first 886
_journal_page_last 887
_journal_paper_doi 10.1039/b400111g
_journal_year 2004
_chemical_compound_source
;
?
;
_chemical_formula_moiety ' C8 H7 N3 '
_chemical_formula_sum 'C8 H7 N3'
_chemical_formula_weight 145.16
_chemical_name_systematic
;
?
;
_space_group_IT_number 14
_symmetry_cell_setting monoclinic
_symmetry_space_group_name_Hall '-P 2ybc'
_symmetry_space_group_name_H-M 'P 1 21/c 1'
_atom_sites_solution_hydrogens geom
_atom_sites_solution_primary direct
_audit_creation_date 03-24-11
_audit_creation_method CRYSTALS_ver_12-03-99
_cell_angle_alpha 90
_cell_angle_beta 97.793(4)
_cell_angle_gamma 90
_cell_formula_units_Z 4
_cell_length_a 8.3777(4)
_cell_length_b 6.4807(2)
_cell_length_c 12.9513(5)
_cell_measurement_reflns_used 25
_cell_measurement_temperature 294
_cell_measurement_theta_max 22
_cell_measurement_theta_min 18
_cell_volume 696.68(5)
_computing_cell_refinement
;
Cad4 Express, (Straver, 1992)
;
_computing_data_collection
;
Cad4 Express, (Straver, 1992)
;
_computing_data_reduction
;
MolEn (Fair, 1990)
;
_computing_molecular_graphics
;
CAMERON (Watkin et al 1996)
;
_computing_publication_material
;
CRYSTALS (Watkin et al 2003)
;
_computing_structure_refinement
;
CRYSTALS (Watkin et al 2003)
;
_computing_structure_solution
;
SIR92 (Altomare et al, 1994)
;
_diffrn_ambient_temperature 294
_diffrn_measured_fraction_theta_full 0.999
_diffrn_measured_fraction_theta_max 0.999
_diffrn_measurement_device_type
;
cad-4
;
_diffrn_measurement_method \w/2\q
_diffrn_radiation_monochromator graphite
_diffrn_radiation_type 'Mo K\a'
_diffrn_radiation_wavelength 0.71073
_diffrn_reflns_av_R_equivalents 0.04
_diffrn_reflns_limit_h_max 0
_diffrn_reflns_limit_h_min -10
_diffrn_reflns_limit_k_max 8
_diffrn_reflns_limit_k_min 0
_diffrn_reflns_limit_l_max 16
_diffrn_reflns_limit_l_min -15
_diffrn_reflns_number 1501
_diffrn_reflns_theta_full 26.286
_diffrn_reflns_theta_max 26.286
_diffrn_reflns_theta_min 2.454
_diffrn_standards_decay_% 0.00
_diffrn_standards_interval_count 0
_diffrn_standards_interval_time 0
_diffrn_standards_number 3
_exptl_absorpt_coefficient_mu 0.089
_exptl_absorpt_correction_T_max 0.98
_exptl_absorpt_correction_T_min 0.93
_exptl_absorpt_correction_type psi-scan
_exptl_absorpt_process_details
;
Azimutal absorption correction (North et al, 1968)
;
_exptl_crystal_colour ' colorless '
_exptl_crystal_density_diffrn 1.384
_exptl_crystal_description ' prism '
_exptl_crystal_F_000 304
_exptl_crystal_size_max 0.72
_exptl_crystal_size_mid 0.58
_exptl_crystal_size_min 0.22
_refine_diff_density_max 0.20
_refine_diff_density_min -0.16
_refine_ls_extinction_coef 80(13)
_refine_ls_extinction_method 'Larson 1970 Crystallographic Computing eq 22'
_refine_ls_goodness_of_fit_ref 1.0724
_refine_ls_hydrogen_treatment mixed
_refine_ls_matrix_type full
_refine_ls_number_parameters 113
_refine_ls_number_reflns 1196
_refine_ls_number_restraints 0
_refine_ls_R_factor_all 0.0446
_refine_ls_R_factor_gt 0.0344
_refine_ls_shift/su_max 0.000450
_refine_ls_structure_factor_coef F
_refine_ls_weighting_details
;
Method, part 1, Chebychev polynomial, (Watkin, 1994, Prince, 1982)
[weight] = 1.0/[A~0~*T~0~(x)+A~1~*T~1~(x) ... +A~n-1~]*T~n-1~(x)]
where A~i~ are the Chebychev coefficients listed below and x= Fcalc/Fmax
Method = Robust Weighting (Prince, 1982)
W = [weight] * [1-(deltaF/6*sigmaF)^2^]^2^
A~i~ are:
1.75 1.38 1.13
;
_refine_ls_weighting_scheme calc
_refine_ls_wR_factor_all 0.0665
_refine_ls_wR_factor_gt 0.0462
_refine_ls_wR_factor_ref 0.0462
_reflns_limit_h_max 10
_reflns_limit_h_min 0
_reflns_limit_k_max 8
_reflns_limit_k_min 0
_reflns_limit_l_max 15
_reflns_limit_l_min -16
_reflns_number_gt 1196
_reflns_number_total 1406
_reflns_threshold_expression I>1.96u(I)
_cod_data_source_file b400111g.txt
_cod_data_source_block Form_B
_cod_depositor_comments
;
The following automatic conversions were performed:
'_symmetry_cell_setting' value 'Monoclinic' changed to 'monoclinic'
according to '/home/saulius/struct/CIF-dictionaries/cif_core.dic'
dictionary named 'cif_core.dic' version 2.4.1 from 2010-06-29.

Automatic conversion script
Id: cif_fix_enum 1527 2010-12-29 10:47:43Z saulius 
;
_cod_original_sg_symbol_H-M 'P 1 21/c 1 '
_cod_original_formula_sum ' C8 H7 N3 '
_cod_database_code 7102557

loop_
_symmetry_equiv_pos_as_xyz
x,y,z
-x,-y,-z
-x,y+1/2,-z+1/2
x,-y+1/2,z+1/2

loop_
_atom_site_label
_atom_site_type_symbol
_atom_site_fract_x
_atom_site_fract_y
_atom_site_fract_z
_atom_site_U_iso_or_equiv
_atom_site_occupancy
_atom_site_adp_type
C1 C 0.36724(14) 0.27466(18) 0.56743(9) 0.0315 1.0000 Uani
C2 C 0.26962(13) 0.10111(18) 0.59998(8) 0.0302 1.0000 Uani
C3 C 0.20575(14) 0.0576(2) 0.69103(9) 0.0363 1.0000 Uani
C4 C 0.11145(16) -0.1181(2) 0.69149(10) 0.0420 1.0000 Uani
C5 C 0.08626(17) -0.2482(2) 0.60570(11) 0.0452 1.0000 Uani
C6 C 0.15258(17) -0.2047(2) 0.51552(10) 0.0406 1.0000 Uani
C7 C 0.24240(13) -0.02715(18) 0.51375(9) 0.0314 1.0000 Uani
C8 C 0.32194(13) 0.07338(18) 0.43031(9) 0.0318 1.0000 Uani
N1 N 0.42384(14) 0.42558(18) 0.62920(8) 0.0391 1.0000 Uani
N2 N 0.39146(12) 0.25787(15) 0.46810(7) 0.0344 1.0000 Uani
N3 N 0.32870(14) 0.01039(18) 0.33754(8) 0.0408 1.0000 Uani
H1 H 0.403(2) 0.432(3) 0.6971(14) 0.052(4) 1.0000 Uiso
H2 H 0.4800(19) 0.527(3) 0.6021(13) 0.055(5) 1.0000 Uiso
H3 H 0.276(2) -0.113(3) 0.3294(14) 0.062(5) 1.0000 Uiso
H31 H 0.2258 0.1447 0.7505 0.0442 1.0000 Uiso
H41 H 0.0631 -0.1502 0.7518 0.0514 1.0000 Uiso
H51 H 0.0227 -0.3689 0.6087 0.0546 1.0000 Uiso
H61 H 0.1364 -0.2944 0.4570 0.0488 1.0000 Uiso

loop_
_atom_site_aniso_label
_atom_site_aniso_U_11
_atom_site_aniso_U_22
_atom_site_aniso_U_33
_atom_site_aniso_U_23
_atom_site_aniso_U_13
_atom_site_aniso_U_12
C1 0.0342(5) 0.0325(6) 0.0290(6) 0.0030(4) 0.0080(4) 0.0008(4)
C2 0.0309(5) 0.0321(6) 0.0280(6) 0.0049(4) 0.0055(4) 0.0019(4)
C3 0.0400(6) 0.0411(7) 0.0289(6) 0.0035(5) 0.0089(4) 0.0009(5)
C4 0.0429(6) 0.0490(8) 0.0364(6) 0.0129(6) 0.0132(5) -0.0022(6)
C5 0.0487(7) 0.0413(7) 0.0462(7) 0.0095(6) 0.0090(6) -0.0114(6)
C6 0.0483(7) 0.0375(7) 0.0359(7) 0.0011(5) 0.0054(5) -0.0070(5)
C7 0.0334(5) 0.0327(6) 0.0282(6) 0.0043(4) 0.0048(4) 0.0011(5)
C8 0.0347(5) 0.0338(6) 0.0274(5) 0.0042(4) 0.0060(4) 0.0018(4)
N1 0.0522(6) 0.0365(6) 0.0311(5) -0.0024(4) 0.0142(4) -0.0090(5)
N2 0.0423(5) 0.0345(5) 0.0281(5) 0.0016(4) 0.0109(4) -0.0042(4)
N3 0.0538(6) 0.0421(6) 0.0275(5) -0.0016(4) 0.0094(4) -0.0055(5)

loop_
_atom_type_symbol
_atom_type_scat_dispersion_real
_atom_type_scat_dispersion_imag
_atom_type_scat_Cromer_Mann_a1
_atom_type_scat_Cromer_Mann_b1
_atom_type_scat_Cromer_Mann_a2
_atom_type_scat_Cromer_Mann_b2
_atom_type_scat_Cromer_Mann_a3
_atom_type_scat_Cromer_Mann_b3
_atom_type_scat_Cromer_Mann_a4
_atom_type_scat_Cromer_Mann_b4
_atom_type_scat_Cromer_Mann_c
_atom_type_scat_source
'N   ' 0.0061 0.0033 12.2126 0.0057 3.1322 9.8933 2.0125 28.9975 1.1663 0.5826 -11.5290 International_Tables_Vol_IV_Table_2.2B
'C   ' 0.0033 0.0016 2.3100 20.8439 1.0200 10.2075 1.5886 0.5687 0.8650 51.6512 0.2156 International_Tables_Vol_IV_Table_2.2B
'H   ' 0.0000 0.0000 0.4930 10.5109 0.3229 26.1257 0.1402 3.1424 0.0408 57.7998 0.0030 International_Tables_Vol_IV_Table_2.2B

loop_
_geom_angle_atom_site_label_1
_geom_angle_atom_site_label_2
_geom_angle_atom_site_label_3
_geom_angle
_geom_angle_publ_flag
N2 C1 N1 124.04(11) yes
N2 C1 C2 111.95(10) yes
N1 C1 C2 124.01(11) yes
C7 C2 C3 121.50(11) yes
C7 C2 C1 105.20(9) yes
C3 C2 C1 133.27(11) yes
H31 C3 C4 121.497 no
H31 C3 C2 121.394 no
C4 C3 C2 117.11(11) yes
H41 C4 C5 119.329 no
H41 C4 C3 119.311 no
C5 C4 C3 121.36(11) yes
H51 C5 C6 119.502 no
H51 C5 C4 119.491 no
C6 C5 C4 121.01(12) yes
H61 C6 C7 121.135 no
H61 C6 C5 121.101 no
C7 C6 C5 117.76(12) yes
C8 C7 C6 132.46(11) yes
C8 C7 C2 106.29(10) yes
C6 C7 C2 121.22(11) yes
N3 C8 N2 122.43(11) yes
N3 C8 C7 128.47(11) yes
N2 C8 C7 109.10(9) yes
H2 N1 H1 121.0(15) no
H2 N1 C1 117.9(10) no
H1 N1 C1 121.1(11) no
C1 N2 C8 107.38(9) yes
H3 N3 C8 107.9(11) no

loop_
_geom_bond_atom_site_label_1
_geom_bond_atom_site_label_2
_geom_bond_distance
_geom_bond_publ_flag
C1 N2 1.3336(15) yes
C1 N1 1.3110(16) yes
C1 C2 1.4850(15) yes
C2 C7 1.3860(16) yes
C2 C3 1.3882(15) yes
C3 H31 0.951 no
C3 C4 1.3868(18) yes
C4 H41 0.951 no
C4 C5 1.388(2) yes
C5 H51 0.950 no
C5 C6 1.3886(19) yes
C6 H61 0.950 no
C6 C7 1.3766(17) yes
C7 C8 1.4938(16) yes
C8 N3 1.2775(15) yes
C8 N2 1.3896(15) yes
N1 H2 0.905(17) no
N1 H1 0.920(18) no
N3 H3 0.910(19) no

loop_
_cod_related_entry_id
_cod_related_entry_database
_cod_related_entry_code
1 ChemSpider 17919
